data_2203616
loop_
_publ_author_name
'Darensbourg, Donald J.'
'Billodeaux, Damon R.'
'Ganguly, Poulomi'

_publ_section_title
;
 <i>cis</i>-Perhydro-1,4-benzodioxin-2,3-dione
;
_journal_issue 5
_journal_name_full 'Acta Crystallographica Section E'
_journal_page_first o868
_journal_page_last o869
_journal_paper_doi 10.1107/S1600536804009055
_journal_volume 60
_journal_year 2004
_chemical_formula_iupac 'C8 H10 O4'
_chemical_formula_moiety 'C8 H10 O4'
_chemical_formula_sum 'C8 H10 O4'
_chemical_formula_weight 170.16
_space_group_IT_number 33
_symmetry_cell_setting orthorhombic
_symmetry_space_group_name_Hall 'P 2c -2n'
_symmetry_space_group_name_H-M 'P n a 21'
_audit_creation_method 'WinGX routine CIF_UPDATE'
_cell_angle_alpha 90
_cell_angle_beta 90
_cell_angle_gamma 90
_cell_formula_units_Z 8
_cell_length_a 12.088(5)
_cell_length_b 20.492(9)
_cell_length_c 6.289(3)
_cell_measurement_reflns_used 54
_cell_measurement_temperature 110(2)
_cell_measurement_theta_max 46.100
_cell_measurement_theta_min 5.204
_cell_volume 1557.8(12)
_computing_cell_refinement 'SAINT-Plus (Bruker, 1999)'
_computing_data_collection 'SMART (Bruker, 1999)'
_computing_data_reduction SAINT-Plus
_computing_molecular_graphics 'SHELXTL (Bruker, 1999)'
_computing_publication_material 'WinGX (Farrugia, 1999)'
_computing_structure_refinement 'SHELXL97 (Sheldrick, 1997)'
_computing_structure_solution 'SHELXS97 (Sheldrick, 1997)'
_diffrn_measured_fraction_theta_full 0.987
_diffrn_measured_fraction_theta_max 0.987
_diffrn_measurement_device_type 'Bruker SMART 1000 CCD'
_diffrn_measurement_method '\w and\f'
_diffrn_radiation_type MoK\a
_diffrn_radiation_wavelength 0.71073
_diffrn_reflns_av_R_equivalents 0.0327
_diffrn_reflns_limit_h_max 14
_diffrn_reflns_limit_h_min -15
_diffrn_reflns_limit_k_max 26
_diffrn_reflns_limit_k_min -23
_diffrn_reflns_limit_l_max 6
_diffrn_reflns_limit_l_min -8
_diffrn_reflns_number 9120
_diffrn_reflns_theta_full 27.53
_diffrn_reflns_theta_max 27.53
_diffrn_reflns_theta_min 1.96
_exptl_absorpt_coefficient_mu 0.117
_exptl_absorpt_correction_type none
_exptl_crystal_colour colorless
_exptl_crystal_density_diffrn 1.451
_exptl_crystal_density_method 'not measured'
_exptl_crystal_description needle
_exptl_crystal_F_000 720
_exptl_crystal_size_max 0.65
_exptl_crystal_size_mid 0.25
_exptl_crystal_size_min 0.05
_refine_diff_density_max 0.495
_refine_diff_density_min -0.246
_refine_ls_extinction_method none
_refine_ls_goodness_of_fit_ref 1.113
_refine_ls_hydrogen_treatment constr
_refine_ls_matrix_type full
_refine_ls_number_parameters 217
_refine_ls_number_reflns 1930
_refine_ls_number_restraints 1
_refine_ls_restrained_S_all 1.113
_refine_ls_R_factor_gt 0.0608
_refine_ls_shift/su_max 0
_refine_ls_structure_factor_coef Fsqd
_refine_ls_weighting_details 'calc w = 1/[\s^2^(Fo^2^)+(0.0926P)^2^+0.117P] where P = (Fo^2^+2Fc^2^)/3'
_refine_ls_weighting_scheme calc
_refine_ls_wR_factor_ref 0.1407
_reflns_number_gt 1657
_reflns_number_total 1930
_reflns_threshold_expression I>2\s(I)
_cod_data_source_file lh6190.cif
_cod_data_source_block I
_cod_database_code 2203616

loop_
_symmetry_equiv_pos_as_xyz
'x, y, z'
'-x, -y, z+1/2'
'x+1/2, -y+1/2, z'
'-x+1/2, y+1/2, z+1/2'

loop_
_atom_site_label
_atom_site_fract_x
_atom_site_fract_y
_atom_site_fract_z
_atom_site_U_iso_or_equiv
_atom_site_adp_type
_atom_site_calc_flag
_atom_site_refinement_flags
_atom_site_occupancy
_atom_site_type_symbol
C1A 0.7569(2) 0.68040(15) 0.3566(5) 0.0262(7) Uani d . 1 C
O1A 0.85182(18) 0.67086(12) 0.3130(5) 0.0347(6) Uani d . 1 O
O2A 0.7573(2) 0.79222(12) 0.2519(5) 0.0411(7) Uani d . 1 O
O3A 0.69505(17) 0.63568(10) 0.4524(4) 0.0294(5) Uani d . 1 O
C2A 0.5870(2) 0.65713(15) 0.5332(6) 0.0270(7) Uani d . 1 C
H2A 0.5977 0.6866 0.6582 0.032 Uiso calc R 1 H
C3A 0.5253(3) 0.59582(16) 0.6016(6) 0.0315(8) Uani d . 1 C
H311 0.4568 0.6085 0.6772 0.038 Uiso calc R 1 H
H312 0.572 0.5707 0.7019 0.038 Uiso calc R 1 H
C4A 0.4954(3) 0.55234(15) 0.4118(6) 0.0343(8) Uani d . 1 C
H411 0.5638 0.5342 0.3488 0.041 Uiso calc R 1 H
H412 0.4491 0.5155 0.461 0.041 Uiso calc R 1 H
C5A 0.4326(3) 0.59113(16) 0.2434(6) 0.0323(8) Uani d . 1 C
H511 0.3613 0.6061 0.3034 0.039 Uiso calc R 1 H
H512 0.4164 0.5624 0.1207 0.039 Uiso calc R 1 H
C6A 0.4992(3) 0.65043(15) 0.1670(6) 0.0306(7) Uani d . 1 C
H611 0.5684 0.6358 0.0975 0.037 Uiso calc R 1 H
H612 0.4555 0.6756 0.0623 0.037 Uiso calc R 1 H
C7A 0.5263(2) 0.69313(15) 0.3587(6) 0.0284(7) Uani d . 1 C
H7A 0.4549 0.7094 0.419 0.034 Uiso calc R 1 H
O4A 0.59147(17) 0.74990(10) 0.2932(5) 0.0328(5) Uani d . 1 O
C8A 0.7007(2) 0.74630(15) 0.2972(6) 0.0303(7) Uani d . 1 C
O1B 0.2605(2) 0.90774(14) 0.8997(5) 0.0426(6) Uani d . 1 O
O2B 0.3060(2) 0.77847(12) 0.8009(5) 0.0432(7) Uani d . 1 O
C1B 0.3529(3) 0.88706(18) 0.9114(5) 0.0314(7) Uani d . 1 C
O3B 0.43689(18) 0.92364(11) 0.9785(4) 0.0301(5) Uani d . 1 O
C2B 0.5397(2) 0.88891(16) 1.0296(6) 0.0275(7) Uani d . 1 C
H2B 0.5277 0.8598 1.1552 0.033 Uiso calc R 1 H
C3B 0.6265(3) 0.94048(16) 1.0826(6) 0.0300(7) Uani d . 1 C
H321 0.693 0.9187 1.1412 0.036 Uiso calc R 1 H
H322 0.5969 0.97 1.1935 0.036 Uiso calc R 1 H
C4B 0.6600(3) 0.98098(17) 0.8881(6) 0.0345(8) Uani d . 1 C
H421 0.5971 1.0089 0.8446 0.041 Uiso calc R 1 H
H422 0.7226 1.0098 0.9264 0.041 Uiso calc R 1 H
C5B 0.6933(3) 0.93794(18) 0.7046(7) 0.0378(8) Uani d . 1 C
H521 0.7605 0.9131 0.7437 0.045 Uiso calc R 1 H
H522 0.7116 0.9655 0.5802 0.045 Uiso calc R 1 H
C6B 0.6007(3) 0.89001(18) 0.6436(6) 0.0338(8) Uani d . 1 C
H621 0.5343 0.9143 0.5966 0.041 Uiso calc R 1 H
H622 0.6254 0.8616 0.5253 0.041 Uiso calc R 1 H
C7B 0.5732(3) 0.84855(16) 0.8389(6) 0.0304(7) Uani d . 1 C
H7B 0.641 0.8233 0.8781 0.036 Uiso calc R 1 H
O4B 0.4844(2) 0.80134(11) 0.7919(4) 0.0354(6) Uani d . 1 O
C8B 0.3796(3) 0.81694(17) 0.8320(6) 0.0330(8) Uani d . 1 C

loop_
_atom_site_aniso_label
_atom_site_aniso_U_11
_atom_site_aniso_U_22
_atom_site_aniso_U_33
_atom_site_aniso_U_12
_atom_site_aniso_U_13
_atom_site_aniso_U_23
C1A 0.0209(14) 0.0308(15) 0.0269(17) 0.0008(12) -0.0035(12) -0.0050(13)
O1A 0.0240(11) 0.0416(13) 0.0386(14) 0.0013(9) -0.0001(11) -0.0045(12)
O2A 0.0330(13) 0.0353(13) 0.0550(18) -0.0066(10) 0.0022(12) 0.0062(12)
O3A 0.0227(11) 0.0299(11) 0.0358(14) 0.0025(9) -0.0008(10) 0.0005(10)
C2A 0.0239(15) 0.0264(15) 0.0306(17) 0.0003(12) 0.0009(13) -0.0035(13)
C3A 0.0310(17) 0.0324(17) 0.0311(19) -0.0046(13) -0.0007(14) 0.0023(14)
C4A 0.0356(17) 0.0252(15) 0.042(2) -0.0017(14) -0.0058(16) -0.0019(15)
C5A 0.0286(16) 0.0315(16) 0.037(2) 0.0015(13) -0.0048(14) -0.0054(14)
C6A 0.0261(15) 0.0331(17) 0.0324(19) 0.0057(13) -0.0038(14) -0.0028(14)
C7A 0.0204(14) 0.0258(15) 0.039(2) 0.0011(11) 0.0021(13) -0.0019(14)
O4A 0.0258(11) 0.0271(10) 0.0454(14) -0.0013(9) 0.0000(11) 0.0042(11)
C8A 0.0239(15) 0.0313(15) 0.0358(18) -0.0002(12) 0.0001(15) -0.0022(16)
O1B 0.0265(12) 0.0565(15) 0.0447(16) 0.0037(11) -0.0042(11) -0.0010(13)
O2B 0.0459(14) 0.0423(13) 0.0413(16) -0.0155(12) -0.0138(13) 0.0055(14)
C1B 0.0289(17) 0.0434(18) 0.0218(16) -0.0037(14) -0.0005(13) 0.0056(15)
O3B 0.0227(11) 0.0331(11) 0.0343(13) 0.0034(9) -0.0019(9) 0.0002(10)
C2B 0.0214(15) 0.0306(16) 0.0304(17) 0.0031(13) -0.0036(13) 0.0041(13)
C3B 0.0260(16) 0.0349(17) 0.0291(17) 0.0002(13) -0.0040(13) 0.0001(14)
C4B 0.0295(16) 0.0325(16) 0.041(2) -0.0038(14) 0.0005(15) 0.0047(16)
C5B 0.0307(18) 0.0416(19) 0.041(2) 0.0045(15) 0.0087(16) 0.0084(16)
C6B 0.0343(18) 0.0382(18) 0.0288(18) 0.0040(15) 0.0042(15) -0.0019(15)
C7B 0.0294(16) 0.0283(14) 0.0333(19) 0.0002(14) -0.0019(14) -0.0007(14)
O4B 0.0383(13) 0.0328(12) 0.0351(14) -0.0027(10) -0.0036(12) -0.0015(11)
C8B 0.0385(18) 0.0363(18) 0.0240(18) -0.0028(15) -0.0067(14) 0.0052(15)

loop_
_atom_type_symbol
_atom_type_description
_atom_type_scat_dispersion_real
_atom_type_scat_dispersion_imag
_atom_type_scat_source
C C 0.0033 0.0016 'International Tables Vol C Tables 4.2.6.8 and 6.1.1.4'
H H 0 0 'International Tables Vol C Tables 4.2.6.8 and 6.1.1.4'
O O 0.0106 0.006 'International Tables Vol C Tables 4.2.6.8 and 6.1.1.4'

loop_
_geom_angle_atom_site_label_1
_geom_angle_atom_site_label_2
_geom_angle_atom_site_label_3
_geom_angle
_geom_angle_publ_flag
O1A C1A O3A 122.1(3) y
O1A C1A C8A 120.3(3) y
O3A C1A C8A 117.5(3) y
C1A O3A C2A 116.8(2) y
O3A C2A C7A 109.1(3) y
O3A C2A C3A 106.6(2) y
C7A C2A C3A 111.7(3) ?
O3A C2A H2A 109.8 ?
C7A C2A H2A 109.8 ?
C3A C2A H2A 109.8 ?
C2A C3A C4A 112.0(3) ?
C2A C3A H311 109.2 ?
C4A C3A H311 109.2 ?
C2A C3A H312 109.2 ?
C4A C3A H312 109.2 ?
H311 C3A H312 107.9 ?
C5A C4A C3A 110.8(3) ?
C5A C4A H411 109.5 ?
C3A C4A H411 109.5 ?
C5A C4A H412 109.5 ?
C3A C4A H412 109.5 ?
H411 C4A H412 108.1 ?
C4A C5A C6A 111.6(3) ?
C4A C5A H511 109.3 ?
C6A C5A H511 109.3 ?
C4A C5A H512 109.3 ?
C6A C5A H512 109.3 ?
H511 C5A H512 108 ?
C7A C6A C5A 108.6(3) ?
C7A C6A H611 110 ?
C5A C6A H611 110 ?
C7A C6A H612 110 ?
C5A C6A H612 110 ?
H611 C6A H612 108.3 ?
O4A C7A C2A 109.3(3) y
O4A C7A C6A 110.4(3) y
C2A C7A C6A 113.4(3) ?
O4A C7A H7A 107.8 ?
C2A C7A H7A 107.8 ?
C6A C7A H7A 107.8 ?
C8A O4A C7A 119.2(2) y
O2A C8A O4A 121.5(3) y
O2A C8A C1A 119.3(3) y
O4A C8A C1A 119.2(3) y
O1B C1B O3B 122.1(3) y
O1B C1B C8B 120.1(3) y
O3B C1B C8B 117.6(3) y
C1B O3B C2B 116.2(3) y
O3B C2B C7B 108.6(3) y
O3B C2B C3B 107.1(3) y
C7B C2B C3B 111.6(3) ?
O3B C2B H2B 109.8 ?
C7B C2B H2B 109.8 ?
C3B C2B H2B 109.8 ?
C2B C3B C4B 112.5(3) ?
C2B C3B H321 109.1 ?
C4B C3B H321 109.1 ?
C2B C3B H322 109.1 ?
C4B C3B H322 109.1 ?
H321 C3B H322 107.8 ?
C5B C4B C3B 111.4(3) ?
C5B C4B H421 109.3 ?
C3B C4B H421 109.3 ?
C5B C4B H422 109.3 ?
C3B C4B H422 109.3 ?
H421 C4B H422 108 ?
C4B C5B C6B 111.7(3) ?
C4B C5B H521 109.3 ?
C6B C5B H521 109.3 ?
C4B C5B H522 109.3 ?
C6B C5B H522 109.3 ?
H521 C5B H522 107.9 ?
C7B C6B C5B 108.2(3) ?
C7B C6B H621 110.1 ?
C5B C6B H621 110.1 ?
C7B C6B H622 110.1 ?
C5B C6B H622 110.1 ?
H621 C6B H622 108.4 ?
O4B C7B C2B 108.8(3) y
O4B C7B C6B 111.2(3) y
C2B C7B C6B 113.0(3) ?
O4B C7B H7B 107.9 ?
C2B C7B H7B 107.9 ?
C6B C7B H7B 107.9 ?
C8B O4B C7B 119.8(3) y
O2B C8B O4B 121.0(3) y
O2B C8B C1B 120.2(3) y
O4B C8B C1B 118.7(3) y

loop_
_geom_bond_atom_site_label_1
_geom_bond_atom_site_label_2
_geom_bond_distance
_geom_bond_publ_flag
C1A O1A 1.196(4) y
C1A O3A 1.327(4) y
C1A C8A 1.557(4) ?
O2A C8A 1.197(4) y
O3A C2A 1.468(4) y
C2A C7A 1.512(5) ?
C2A C3A 1.524(4) ?
C2A H2A 1 ?
C3A C4A 1.533(5) ?
C3A H311 0.99 ?
C3A H312 0.99 ?
C4A C5A 1.526(5) ?
C4A H411 0.99 ?
C4A H412 0.99 ?
C5A C6A 1.535(5) ?
C5A H511 0.99 ?
C5A H512 0.99 ?
C6A C7A 1.525(5) ?
C6A H611 0.99 ?
C6A H612 0.99 ?
C7A O4A 1.464(4) y
C7A H7A 1 ?
O4A C8A 1.323(4) y
O1B C1B 1.197(4) y
O2B C8B 1.205(4) y
C1B O3B 1.331(4) y
C1B C8B 1.555(5) ?
O3B C2B 1.467(4) y
C2B C7B 1.512(5) ?
C2B C3B 1.526(4) ?
C2B H2B 1 ?
C3B C4B 1.532(5) ?
C3B H321 0.99 ?
C3B H322 0.99 ?
C4B C5B 1.508(6) ?
C4B H421 0.99 ?
C4B H422 0.99 ?
C5B C6B 1.537(5) ?
C5B H521 0.99 ?
C5B H522 0.99 ?
C6B C7B 1.530(5) ?
C6B H621 0.99 ?
C6B H622 0.99 ?
C7B O4B 1.475(4) y
C7B H7B 1 ?
O4B C8B 1.331(4) y

loop_
_geom_hbond_atom_site_label_D
_geom_hbond_atom_site_label_H
_geom_hbond_atom_site_label_A
_geom_hbond_site_symmetry_A
_geom_hbond_distance_DH
_geom_hbond_distance_HA
_geom_hbond_distance_DA
_geom_hbond_angle_DHA
_geom_hbond_publ_flag
C2B H2B O4A 1_556 1.00 2.53 3.355(4) 139 yes
C2B H2B O1A 3_466 1.00 2.43 3.136(4) 127 yes
C5A H511 O2A 3_465 0.99 2.45 3.195(4) 131 yes

loop_
_geom_torsion_atom_site_label_1
_geom_torsion_atom_site_label_2
_geom_torsion_atom_site_label_3
_geom_torsion_atom_site_label_4
_geom_torsion
_geom_torsion_publ_flag
O1A C1A O3A C2A 168.9(3) ?
C8A C1A O3A C2A -12.4(4) ?
C1A O3A C2A C7A 50.2(3) ?
C1A O3A C2A C3A 170.9(3) y
O3A C2A C3A C4A -67.4(3) ?
C7A C2A C3A C4A 51.6(4) ?
C2A C3A C4A C5A -53.5(4) ?
C3A C4A C5A C6A 57.2(4) ?
C4A C5A C6A C7A -57.4(4) ?
O3A C2A C7A O4A -60.0(3) y
C3A C2A C7A O4A -177.6(3) ?
O3A C2A C7A C6A 63.7(3) ?
C3A C2A C7A C6A -53.9(4) ?
C5A C6A C7A O4A 179.1(2) ?
C5A C6A C7A C2A 56.0(3) ?
C2A C7A O4A C8A 33.6(4) ?
C6A C7A O4A C8A -91.9(4) y
C7A O4A C8A O2A -177.4(4) ?
C7A O4A C8A C1A 4.1(5) ?
O1A C1A C8A O2A -16.6(5) ?
O3A C1A C8A O2A 164.7(3) ?
O1A C1A C8A O4A 161.9(3) ?
O3A C1A C8A O4A -16.8(5) ?
O1B C1B O3B C2B 167.0(3) ?
C8B C1B O3B C2B -17.2(4) ?
C1B O3B C2B C7B 54.3(4) ?
C1B O3B C2B C3B 174.9(3) y
O3B C2B C3B C4B -68.3(3) ?
C7B C2B C3B C4B 50.4(4) ?
C2B C3B C4B C5B -52.2(4) ?
C3B C4B C5B C6B 56.8(4) ?
C4B C5B C6B C7B -58.3(4) ?
O3B C2B C7B O4B -60.3(3) y
C3B C2B C7B O4B -178.1(3) ?
O3B C2B C7B C6B 63.8(4) ?
C3B C2B C7B C6B -54.0(4) ?
C5B C6B C7B O4B 179.9(3) ?
C5B C6B C7B C2B 57.1(4) ?
C2B C7B O4B C8B 31.9(4) ?
C6B C7B O4B C8B -93.3(4) y
C7B O4B C8B O2B -177.8(3) ?
C7B O4B C8B C1B 4.8(5) ?
O1B C1B C8B O2B -15.7(5) ?
O3B C1B C8B O2B 168.5(3) ?
O1B C1B C8B O4B 161.8(3) ?
O3B C1B C8B O4B -14.0(5) ?

loop_
_cod_related_entry_id
_cod_related_entry_database
_cod_related_entry_code
1 ChemSpider 235639
